data_7031289
loop_
_publ_author_name
'Zhao, Ruiguo'
'Liu, Taotao'
'Wang, Liying'
'Ma, Haiyan'

_publ_section_title
;
 High temperature ethylene polymerization catalyzed by titanium(iv)
 complexes with tetradentate aminophenolate ligands in cis-O, N, N
 chelating mode.
;
_journal_issue 33
_journal_name_full 'Dalton transactions (Cambridge, England : 2003)'
_journal_page_first 12663
_journal_page_last 12677
_journal_paper_doi 10.1039/c4dt01122h
_journal_volume 43
_journal_year 2014
_chemical_formula_sum 'C32 H53 Cl N2 O5 Ti'
_chemical_formula_weight 629.11
_chemical_name_systematic
; 
 ? 
;
_space_group_IT_number 14
_symmetry_cell_setting monoclinic
_symmetry_space_group_name_Hall '-P 2yn'
_symmetry_space_group_name_H-M 'P 1 21/n 1'
_atom_sites_solution_hydrogens geom
_atom_sites_solution_primary direct
_atom_sites_solution_secondary difmap
_audit_creation_method SHELXL-97
_cell_angle_alpha 90.00
_cell_angle_beta 104.538(4)
_cell_angle_gamma 90.00
_cell_formula_units_Z 4
_cell_length_a 12.595(4)
_cell_length_b 13.269(4)
_cell_length_c 21.982(7)
_cell_measurement_reflns_used 783
_cell_measurement_temperature 293(2)
_cell_measurement_theta_max 20.021
_cell_measurement_theta_min 2.268
_cell_volume 3556.1(19)
_computing_cell_refinement 'Bruker SMART'
_computing_data_collection 'Bruker SMART'
_computing_data_reduction 'Bruker SHELXTL'
_computing_molecular_graphics 'Bruker SHELXTL'
_computing_publication_material 'Bruker SHELXTL'
_computing_structure_refinement 'SHELXL-97 (Sheldrick, 1997)'
_computing_structure_solution 'SHELXS-97 (Sheldrick, 1990)'
_diffrn_ambient_temperature 293(2)
_diffrn_measured_fraction_theta_full 0.999
_diffrn_measured_fraction_theta_max 0.999
_diffrn_measurement_device_type 'CCD area detector'
_diffrn_measurement_method 'phi and omega scans'
_diffrn_radiation_monochromator graphite
_diffrn_radiation_source 'fine-focus sealed tube'
_diffrn_radiation_type MoK\a
_diffrn_radiation_wavelength 0.71073
_diffrn_reflns_av_R_equivalents 0.0542
_diffrn_reflns_av_sigmaI/netI 0.0757
_diffrn_reflns_limit_h_max 14
_diffrn_reflns_limit_h_min -14
_diffrn_reflns_limit_k_max 11
_diffrn_reflns_limit_k_min -15
_diffrn_reflns_limit_l_max 25
_diffrn_reflns_limit_l_min -26
_diffrn_reflns_number 14395
_diffrn_reflns_theta_full 25.01
_diffrn_reflns_theta_max 25.01
_diffrn_reflns_theta_min 1.70
_exptl_absorpt_coefficient_mu 0.353
_exptl_absorpt_correction_T_max 0.9791
_exptl_absorpt_correction_T_min 0.9588
_exptl_absorpt_correction_type multi-scan
_exptl_absorpt_process_details sadabs
_exptl_crystal_colour colorless
_exptl_crystal_density_diffrn 1.175
_exptl_crystal_density_method 'not measured'
_exptl_crystal_description rod
_exptl_crystal_F_000 1352
_exptl_crystal_size_max 0.12
_exptl_crystal_size_mid 0.10
_exptl_crystal_size_min 0.06
_refine_diff_density_max 0.614
_refine_diff_density_min -0.380
_refine_diff_density_rms 0.059
_refine_ls_extinction_method none
_refine_ls_goodness_of_fit_ref 0.954
_refine_ls_hydrogen_treatment constr
_refine_ls_matrix_type full
_refine_ls_number_parameters 379
_refine_ls_number_reflns 6253
_refine_ls_number_restraints 6
_refine_ls_restrained_S_all 0.966
_refine_ls_R_factor_all 0.1138
_refine_ls_R_factor_gt 0.0671
_refine_ls_shift/su_max 0.000
_refine_ls_shift/su_mean 0.000
_refine_ls_structure_factor_coef Fsqd
_refine_ls_weighting_details 'calc w=1/[\s^2^(Fo^2^)+(0.1153P)^2^+0.0000P] where P=(Fo^2^+2Fc^2^)/3'
_refine_ls_weighting_scheme calc
_refine_ls_wR_factor_gt 0.1849
_refine_ls_wR_factor_ref 0.2081
_reflns_number_gt 3366
_reflns_number_total 6253
_reflns_threshold_expression >2sigma(I)
_cod_data_source_file c4dt01122h2.cif
_cod_data_source_block a10620a
_cod_depositor_comments
;
The following automatic conversions were performed:

'_symmetry_cell_setting' value 'Monoclinic' changed to 'monoclinic'
according to
/usr/data/users/saulius/crontab/automatic-downloads/rss-feeds/RSC/lib/dictionaries/cif_core.dic
dictionary named 'cif_core.dic' version 2.4.2 from 2011-04-26.

Automatic conversion script
Id: cif_fix_values 2281 2013-09-26 08:29:07Z andrius 

 Adding full bibliography for 7031286--7031289.cif.
;
_cod_original_cell_volume 3556(2)
_cod_original_sg_symbol_H-M P2(1)/n
_cod_database_code 7031289

loop_
_symmetry_equiv_pos_as_xyz
'x, y, z'
'-x+1/2, y+1/2, -z+1/2'
'-x, -y, -z'
'x-1/2, -y-1/2, z-1/2'

loop_
_atom_site_label
_atom_site_type_symbol
_atom_site_fract_x
_atom_site_fract_y
_atom_site_fract_z
_atom_site_U_iso_or_equiv
_atom_site_adp_type
_atom_site_occupancy
_atom_site_symmetry_multiplicity
_atom_site_calc_flag
_atom_site_refinement_flags
Ti1 Ti 0.50724(6) 1.06144(6) 0.19727(3) 0.0532(3) Uani 1 1 d .
Cl1 Cl 0.67614(9) 0.79240(10) 0.11681(6) 0.0731(4) Uani 1 1 d .
N1 N 0.3302(2) 1.0407(2) 0.12684(15) 0.0476(8) Uani 1 1 d .
N2 N 0.5213(3) 1.1482(3) 0.10447(16) 0.0588(9) Uani 1 1 d .
O1 O 0.5329(2) 0.9451(2) 0.14876(13) 0.0589(8) Uani 1 1 d .
O2 O 0.1619(3) 1.2290(2) 0.04119(16) 0.0743(10) Uani 1 1 d .
O3 O 0.4562(2) 1.1841(2) 0.21617(13) 0.0606(8) Uani 1 1 d .
O4 O 0.6506(2) 1.0791(2) 0.23082(14) 0.0708(9) Uani 1 1 d .
O5 O 0.4611(3) 0.9877(2) 0.25484(14) 0.0738(9) Uani 1 1 d .
C1 C 0.0893(3) 1.1643(3) 0.0568(2) 0.0598(12) Uani 1 1 d .
C2 C -0.0215(4) 1.1602(4) 0.0250(2) 0.0746(14) Uani 1 1 d .
H2 H -0.0477 1.2010 -0.0100 0.090 Uiso 1 1 calc R
C3 C -0.0920(4) 1.0968(4) 0.0447(3) 0.0785(15) Uani 1 1 d .
H3 H -0.1657 1.0951 0.0234 0.094 Uiso 1 1 calc R
C4 C -0.0542(4) 1.0363(4) 0.0955(3) 0.0765(14) Uani 1 1 d .
H4 H -0.1017 0.9928 0.1088 0.092 Uiso 1 1 calc R
C5 C 0.0571(4) 1.0402(4) 0.1277(2) 0.0678(13) Uani 1 1 d .
H5 H 0.0822 0.9995 0.1628 0.081 Uiso 1 1 calc R
C6 C 0.1298(3) 1.1022(3) 0.1089(2) 0.0522(10) Uani 1 1 d .
C7 C 0.2486(3) 1.1078(3) 0.14604(19) 0.0545(11) Uani 1 1 d .
H7A H 0.2730 1.1768 0.1444 0.065 Uiso 1 1 calc R
H7B H 0.2511 1.0931 0.1896 0.065 Uiso 1 1 calc R
C8 C 0.1288(5) 1.2853(4) -0.0147(3) 0.0991(19) Uani 1 1 d .
H8A H 0.1015 1.2405 -0.0494 0.149 Uiso 1 1 calc R
H8B H 0.1904 1.3221 -0.0215 0.149 Uiso 1 1 calc R
H8C H 0.0721 1.3316 -0.0112 0.149 Uiso 1 1 calc R
C9 C 0.3424(3) 1.0651(3) 0.06322(18) 0.0534(11) Uani 1 1 d .
H9A H 0.2704 1.0740 0.0349 0.064 Uiso 1 1 calc R
H9B H 0.3782 1.0095 0.0478 0.064 Uiso 1 1 calc R
C10 C 0.4088(3) 1.1598(3) 0.0640(2) 0.0600(11) Uani 1 1 d .
H10A H 0.4124 1.1758 0.0215 0.072 Uiso 1 1 calc R
H10B H 0.3727 1.2154 0.0794 0.072 Uiso 1 1 calc R
C11 C 0.5683(4) 1.2497(4) 0.1203(3) 0.0811(15) Uani 1 1 d .
H11A H 0.6421 1.2437 0.1456 0.122 Uiso 1 1 calc R
H11B H 0.5249 1.2859 0.1432 0.122 Uiso 1 1 calc R
H11C H 0.5683 1.2854 0.0823 0.122 Uiso 1 1 calc R
C12 C 0.5909(4) 1.0956(4) 0.0695(2) 0.0766(14) Uani 1 1 d .
H12A H 0.5573 1.0327 0.0537 0.115 Uiso 1 1 calc R
H12B H 0.6619 1.0831 0.0970 0.115 Uiso 1 1 calc R
H12C H 0.5986 1.1368 0.0349 0.115 Uiso 1 1 calc R
C13 C 0.4789(3) 0.8634(3) 0.12406(19) 0.0513(10) Uani 1 1 d .
C14 C 0.5341(3) 0.7816(3) 0.10648(19) 0.0537(11) Uani 1 1 d .
C15 C 0.4834(4) 0.6934(3) 0.0840(2) 0.0615(12) Uani 1 1 d .
H15 H 0.5249 0.6409 0.0740 0.074 Uiso 1 1 calc R
C16 C 0.3714(4) 0.6805(3) 0.0758(2) 0.0604(12) Uani 1 1 d .
C17 C 0.3153(4) 0.7635(3) 0.0888(2) 0.0595(12) Uani 1 1 d .
H17 H 0.2394 0.7588 0.0810 0.071 Uiso 1 1 calc R
C18 C 0.3645(3) 0.8546(3) 0.11309(19) 0.0505(10) Uani 1 1 d .
C19 C 0.2941(3) 0.9355(3) 0.1296(2) 0.0551(11) Uani 1 1 d .
H19A H 0.2213 0.9292 0.1017 0.066 Uiso 1 1 calc R
H19B H 0.2873 0.9228 0.1719 0.066 Uiso 1 1 calc R
C20 C 0.3152(4) 0.5806(4) 0.0552(3) 0.0858(17) Uani 1 1 d .
C21 C 0.3564(10) 0.5029(6) 0.0988(6) 0.286(9) Uani 1 1 d .
H21A H 0.3297 0.5120 0.1357 0.429 Uiso 1 1 calc R
H21B H 0.4351 0.5051 0.1102 0.429 Uiso 1 1 calc R
H21C H 0.3324 0.4388 0.0801 0.429 Uiso 1 1 calc R
C22 C 0.3409(8) 0.5419(7) -0.0063(5) 0.181(4) Uani 1 1 d U
H22A H 0.3045 0.4787 -0.0180 0.271 Uiso 1 1 calc R
H22B H 0.4187 0.5329 0.0005 0.271 Uiso 1 1 calc R
H22C H 0.3156 0.5901 -0.0392 0.271 Uiso 1 1 calc R
C23 C 0.1943(6) 0.5851(5) 0.0408(5) 0.184(5) Uani 1 1 d .
H23A H 0.1649 0.5182 0.0339 0.276 Uiso 1 1 calc R
H23B H 0.1672 0.6249 0.0037 0.276 Uiso 1 1 calc R
H23C H 0.1724 0.6152 0.0754 0.276 Uiso 1 1 calc R
C24 C 0.5462(8) 1.3083(9) 0.2863(5) 0.237(6) Uani 1 1 d .
H24A H 0.5160 1.3674 0.2630 0.356 Uiso 1 1 calc R
H24B H 0.6105 1.2874 0.2737 0.356 Uiso 1 1 calc R
H24C H 0.5655 1.3234 0.3304 0.356 Uiso 1 1 calc R
C25 C 0.4703(8) 1.2326(5) 0.2744(4) 0.128(3) Uani 1 1 d .
H25 H 0.5062 1.1803 0.3040 0.154 Uiso 1 1 calc R
C26 C 0.3804(9) 1.2503(10) 0.2930(6) 0.287(9) Uani 1 1 d .
H26A H 0.3991 1.2842 0.3329 0.431 Uiso 1 1 calc R
H26B H 0.3447 1.1877 0.2971 0.431 Uiso 1 1 calc R
H26C H 0.3319 1.2920 0.2626 0.431 Uiso 1 1 calc R
C27 C 0.7865(6) 0.9928(7) 0.3065(4) 0.169(4) Uani 1 1 d .
H27A H 0.7653 1.0369 0.3360 0.254 Uiso 1 1 calc R
H27B H 0.8643 0.9820 0.3191 0.254 Uiso 1 1 calc R
H27C H 0.7492 0.9295 0.3054 0.254 Uiso 1 1 calc R
C28 C 0.7568(5) 1.0390(5) 0.2434(3) 0.108(2) Uani 1 1 d .
H28 H 0.7577 0.9862 0.2124 0.129 Uiso 1 1 calc R
C29 C 0.8352(5) 1.1202(6) 0.2357(4) 0.132(3) Uani 1 1 d .
H29A H 0.8235 1.1365 0.1920 0.198 Uiso 1 1 calc R
H29B H 0.9092 1.0970 0.2518 0.198 Uiso 1 1 calc R
H29C H 0.8233 1.1792 0.2584 0.198 Uiso 1 1 calc R
C30 C 0.5053(14) 0.9450(8) 0.3615(4) 0.291(9) Uani 1 1 d .
H30A H 0.5242 0.8891 0.3899 0.436 Uiso 1 1 calc R
H30B H 0.4391 0.9758 0.3667 0.436 Uiso 1 1 calc R
H30C H 0.5637 0.9936 0.3705 0.436 Uiso 1 1 calc R
C31 C 0.4885(8) 0.9098(8) 0.2974(4) 0.151(3) Uani 1 1 d .
H31 H 0.5641 0.8958 0.2956 0.182 Uiso 1 1 calc R
C32 C 0.4436(13) 0.8197(8) 0.2859(5) 0.262(8) Uani 1 1 d .
H32A H 0.3781 0.8170 0.3006 0.393 Uiso 1 1 calc R
H32B H 0.4944 0.7695 0.3072 0.393 Uiso 1 1 calc R
H32C H 0.4257 0.8070 0.2415 0.393 Uiso 1 1 calc R

loop_
_atom_site_aniso_label
_atom_site_aniso_U_11
_atom_site_aniso_U_22
_atom_site_aniso_U_33
_atom_site_aniso_U_23
_atom_site_aniso_U_13
_atom_site_aniso_U_12
Ti1 0.0459(5) 0.0617(5) 0.0460(5) -0.0040(4) 0.0003(3) 0.0029(4)
Cl1 0.0440(7) 0.0822(9) 0.0905(9) -0.0079(7) 0.0118(6) 0.0116(6)
N1 0.0414(19) 0.048(2) 0.049(2) -0.0021(15) 0.0029(14) 0.0041(15)
N2 0.054(2) 0.064(2) 0.055(2) -0.0032(18) 0.0076(17) -0.0038(19)
O1 0.0436(16) 0.0587(19) 0.070(2) -0.0097(15) 0.0055(14) 0.0009(14)
O2 0.057(2) 0.070(2) 0.087(2) 0.0240(19) 0.0006(17) 0.0008(17)
O3 0.0575(18) 0.067(2) 0.0517(17) -0.0140(15) 0.0039(13) 0.0026(15)
O4 0.0451(18) 0.083(2) 0.072(2) -0.0158(17) -0.0066(15) 0.0076(16)
O5 0.079(2) 0.080(2) 0.0581(19) 0.0162(17) 0.0082(16) 0.0033(18)
C1 0.047(3) 0.057(3) 0.070(3) -0.004(2) 0.004(2) 0.010(2)
C2 0.055(3) 0.081(4) 0.076(3) 0.004(3) -0.006(2) 0.005(3)
C3 0.046(3) 0.086(4) 0.092(4) -0.005(3) -0.005(3) 0.000(3)
C4 0.052(3) 0.073(3) 0.107(4) 0.001(3) 0.025(3) -0.002(3)
C5 0.057(3) 0.070(3) 0.075(3) 0.000(3) 0.014(2) 0.013(3)
C6 0.042(2) 0.053(3) 0.059(3) -0.006(2) 0.0071(19) 0.005(2)
C7 0.047(2) 0.057(3) 0.055(3) -0.008(2) 0.0044(19) 0.005(2)
C8 0.092(4) 0.094(4) 0.109(5) 0.025(4) 0.022(4) 0.000(3)
C9 0.047(2) 0.062(3) 0.044(2) -0.005(2) -0.0021(18) 0.006(2)
C10 0.060(3) 0.068(3) 0.049(3) 0.006(2) 0.008(2) 0.005(2)
C11 0.080(4) 0.069(3) 0.090(4) 0.002(3) 0.013(3) -0.018(3)
C12 0.069(3) 0.103(4) 0.061(3) -0.001(3) 0.020(2) 0.001(3)
C13 0.049(3) 0.051(3) 0.049(2) 0.001(2) 0.0028(18) 0.002(2)
C14 0.043(2) 0.060(3) 0.055(3) 0.003(2) 0.0057(19) 0.012(2)
C15 0.054(3) 0.056(3) 0.070(3) 0.000(2) 0.007(2) 0.014(2)
C16 0.056(3) 0.049(3) 0.073(3) -0.001(2) 0.010(2) 0.006(2)
C17 0.046(3) 0.059(3) 0.070(3) 0.003(2) 0.008(2) 0.002(2)
C18 0.041(2) 0.051(3) 0.056(3) 0.004(2) 0.0052(18) 0.001(2)
C19 0.040(2) 0.060(3) 0.063(3) -0.002(2) 0.0082(19) 0.003(2)
C20 0.070(4) 0.053(3) 0.135(5) -0.012(3) 0.027(3) -0.003(3)
C21 0.266(13) 0.094(6) 0.371(17) 0.101(9) -0.155(12) -0.080(7)
C22 0.193(5) 0.172(5) 0.190(5) -0.038(4) 0.074(4) -0.041(4)
C23 0.086(5) 0.097(5) 0.349(14) -0.081(7) 0.015(7) -0.025(4)
C24 0.160(9) 0.278(13) 0.263(13) -0.209(11) 0.033(8) -0.050(9)
C25 0.171(8) 0.086(5) 0.133(6) -0.049(5) 0.047(6) -0.003(5)
C26 0.151(9) 0.385(19) 0.352(17) -0.283(16) 0.110(10) -0.066(10)
C27 0.086(5) 0.203(9) 0.186(9) 0.081(7) -0.026(5) 0.021(5)
C28 0.054(4) 0.133(6) 0.125(6) -0.017(4) -0.001(3) 0.011(4)
C29 0.059(4) 0.200(8) 0.134(6) -0.006(5) 0.018(4) -0.022(5)
C30 0.59(3) 0.185(10) 0.076(6) 0.029(6) 0.040(10) 0.036(13)
C31 0.185(9) 0.158(8) 0.090(5) 0.050(6) -0.006(5) -0.041(6)
C32 0.46(2) 0.136(8) 0.150(9) 0.078(7) -0.002(11) -0.075(11)

loop_
_atom_type_symbol
_atom_type_description
_atom_type_scat_dispersion_real
_atom_type_scat_dispersion_imag
_atom_type_scat_source
C C 0.0033 0.0016 'International Tables Vol C Tables 4.2.6.8 and 6.1.1.4'
H H 0.0000 0.0000 'International Tables Vol C Tables 4.2.6.8 and 6.1.1.4'
N N 0.0061 0.0033 'International Tables Vol C Tables 4.2.6.8 and 6.1.1.4'
O O 0.0106 0.0060 'International Tables Vol C Tables 4.2.6.8 and 6.1.1.4'
Cl Cl 0.1484 0.1585 'International Tables Vol C Tables 4.2.6.8 and 6.1.1.4'
Ti Ti 0.2776 0.4457 'International Tables Vol C Tables 4.2.6.8 and 6.1.1.4'

loop_
_geom_angle_atom_site_label_1
_geom_angle_atom_site_label_2
_geom_angle_atom_site_label_3
_geom_angle
O4 Ti1 O5 104.58(15)
O4 Ti1 O3 99.53(13)
O5 Ti1 O3 97.43(15)
O4 Ti1 O1 92.31(13)
O5 Ti1 O1 94.64(14)
O3 Ti1 O1 160.37(13)
O4 Ti1 N2 90.30(14)
O5 Ti1 N2 164.86(13)
O3 Ti1 N2 82.60(13)
O1 Ti1 N2 81.73(13)
O4 Ti1 N1 164.71(14)
O5 Ti1 N1 88.82(13)
O3 Ti1 N1 85.75(12)
O1 Ti1 N1 79.06(11)
N2 Ti1 N1 76.07(12)
C19 N1 C9 110.6(3)
C19 N1 C7 108.0(3)
C9 N1 C7 112.2(3)
C19 N1 Ti1 109.3(2)
C9 N1 Ti1 106.6(2)
C7 N1 Ti1 110.1(2)
C11 N2 C12 107.4(4)
C11 N2 C10 108.2(4)
C12 N2 C10 109.9(3)
C11 N2 Ti1 110.5(3)
C12 N2 Ti1 113.5(3)
C10 N2 Ti1 107.3(2)
C13 O1 Ti1 137.3(3)
C1 O2 C8 119.0(4)
C25 O3 Ti1 129.9(4)
C28 O4 Ti1 148.0(4)
C31 O5 Ti1 144.2(5)
O2 C1 C2 123.3(4)
O2 C1 C6 116.6(4)
C2 C1 C6 120.1(5)
C3 C2 C1 120.6(5)
C3 C2 H2 119.7
C1 C2 H2 119.7
C4 C3 C2 120.1(5)
C4 C3 H3 119.9
C2 C3 H3 119.9
C3 C4 C5 119.4(5)
C3 C4 H4 120.3
C5 C4 H4 120.3
C6 C5 C4 121.9(5)
C6 C5 H5 119.1
C4 C5 H5 119.1
C5 C6 C1 117.8(4)
C5 C6 C7 120.7(4)
C1 C6 C7 121.3(4)
N1 C7 C6 118.3(3)
N1 C7 H7A 107.7
C6 C7 H7A 107.7
N1 C7 H7B 107.7
C6 C7 H7B 107.7
H7A C7 H7B 107.1
O2 C8 H8A 109.5
O2 C8 H8B 109.5
H8A C8 H8B 109.5
O2 C8 H8C 109.5
H8A C8 H8C 109.5
H8B C8 H8C 109.5
N1 C9 C10 111.1(3)
N1 C9 H9A 109.4
C10 C9 H9A 109.4
N1 C9 H9B 109.4
C10 C9 H9B 109.4
H9A C9 H9B 108.0
N2 C10 C9 111.4(3)
N2 C10 H10A 109.3
C9 C10 H10A 109.3
N2 C10 H10B 109.3
C9 C10 H10B 109.3
H10A C10 H10B 108.0
N2 C11 H11A 109.5
N2 C11 H11B 109.5
H11A C11 H11B 109.5
N2 C11 H11C 109.5
H11A C11 H11C 109.5
H11B C11 H11C 109.5
N2 C12 H12A 109.5
N2 C12 H12B 109.5
H12A C12 H12B 109.5
N2 C12 H12C 109.5
H12A C12 H12C 109.5
H12B C12 H12C 109.5
O1 C13 C14 120.7(4)
O1 C13 C18 122.6(4)
C14 C13 C18 116.7(4)
C15 C14 C13 123.2(4)
C15 C14 Cl1 119.1(3)
C13 C14 Cl1 117.7(3)
C14 C15 C16 121.4(4)
C14 C15 H15 119.3
C16 C15 H15 119.3
C17 C16 C15 115.6(4)
C17 C16 C20 122.4(4)
C15 C16 C20 122.0(4)
C16 C17 C18 124.7(4)
C16 C17 H17 117.7
C18 C17 H17 117.7
C17 C18 C13 118.3(4)
C17 C18 C19 118.6(4)
C13 C18 C19 123.0(4)
N1 C19 C18 117.5(3)
N1 C19 H19A 107.9
C18 C19 H19A 107.9
N1 C19 H19B 107.9
C18 C19 H19B 107.9
H19A C19 H19B 107.2
C21 C20 C23 111.0(8)
C21 C20 C16 111.8(6)
C23 C20 C16 114.0(4)
C21 C20 C22 103.1(8)
C23 C20 C22 104.8(7)
C16 C20 C22 111.4(5)
C20 C21 H21A 109.5
C20 C21 H21B 109.5
H21A C21 H21B 109.5
C20 C21 H21C 109.5
H21A C21 H21C 109.5
H21B C21 H21C 109.5
C20 C22 H22A 109.5
C20 C22 H22B 109.5
H22A C22 H22B 109.5
C20 C22 H22C 109.5
H22A C22 H22C 109.5
H22B C22 H22C 109.5
C20 C23 H23A 109.5
C20 C23 H23B 109.5
H23A C23 H23B 109.5
C20 C23 H23C 109.5
H23A C23 H23C 109.5
H23B C23 H23C 109.5
C25 C24 H24A 109.5
C25 C24 H24B 109.5
H24A C24 H24B 109.5
C25 C24 H24C 109.5
H24A C24 H24C 109.5
H24B C24 H24C 109.5
C26 C25 C24 115.1(8)
C26 C25 O3 116.3(8)
C24 C25 O3 115.6(8)
C26 C25 H25 102.2
C24 C25 H25 102.2
O3 C25 H25 102.2
C25 C26 H26A 109.5
C25 C26 H26B 109.5
H26A C26 H26B 109.5
C25 C26 H26C 109.5
H26A C26 H26C 109.5
H26B C26 H26C 109.5
C28 C27 H27A 109.5
C28 C27 H27B 109.5
H27A C27 H27B 109.5
C28 C27 H27C 109.5
H27A C27 H27C 109.5
H27B C27 H27C 109.5
O4 C28 C27 110.3(6)
O4 C28 C29 109.2(6)
C27 C28 C29 112.7(6)
O4 C28 H28 108.2
C27 C28 H28 108.2
C29 C28 H28 108.2
C28 C29 H29A 109.5
C28 C29 H29B 109.5
H29A C29 H29B 109.5
C28 C29 H29C 109.5
H29A C29 H29C 109.5
H29B C29 H29C 109.5
C31 C30 H30A 109.5
C31 C30 H30B 109.5
H30A C30 H30B 109.5
C31 C30 H30C 109.5
H30A C30 H30C 109.5
H30B C30 H30C 109.5
C32 C31 O5 121.7(7)
C32 C31 C30 115.4(9)
O5 C31 C30 111.6(9)
C32 C31 H31 101.2
O5 C31 H31 101.2
C30 C31 H31 101.2
C31 C32 H32A 109.5
C31 C32 H32B 109.5
H32A C32 H32B 109.5
C31 C32 H32C 109.5
H32A C32 H32C 109.5
H32B C32 H32C 109.5

loop_
_geom_bond_atom_site_label_1
_geom_bond_atom_site_label_2
_geom_bond_distance
Ti1 O4 1.787(3)
Ti1 O5 1.808(3)
Ti1 O3 1.836(3)
Ti1 O1 1.949(3)
Ti1 N2 2.387(4)
Ti1 N1 2.390(3)
Cl1 C14 1.752(4)
N1 C19 1.474(5)
N1 C9 1.480(5)
N1 C7 1.498(5)
N2 C11 1.477(6)
N2 C12 1.478(6)
N2 C10 1.480(5)
O1 C13 1.322(5)
O2 C1 1.361(5)
O2 C8 1.408(6)
O3 C25 1.404(7)
O4 C28 1.401(6)
O5 C31 1.379(8)
C1 C2 1.396(6)
C1 C6 1.399(6)
C2 C3 1.371(7)
C2 H2 0.9300
C3 C4 1.360(7)
C3 H3 0.9300
C4 C5 1.404(6)
C4 H4 0.9300
C5 C6 1.370(6)
C5 H5 0.9300
C6 C7 1.516(5)
C7 H7A 0.9700
C7 H7B 0.9700
C8 H8A 0.9600
C8 H8B 0.9600
C8 H8C 0.9600
C9 C10 1.507(6)
C9 H9A 0.9700
C9 H9B 0.9700
C10 H10A 0.9700
C10 H10B 0.9700
C11 H11A 0.9600
C11 H11B 0.9600
C11 H11C 0.9600
C12 H12A 0.9600
C12 H12B 0.9600
C12 H12C 0.9600
C13 C14 1.395(6)
C13 C18 1.405(5)
C14 C15 1.365(6)
C15 C16 1.388(6)
C15 H15 0.9300
C16 C17 1.377(6)
C16 C20 1.516(6)
C17 C18 1.401(6)
C17 H17 0.9300
C18 C19 1.495(5)
C19 H19A 0.9700
C19 H19B 0.9700
C20 C21 1.415(9)
C20 C23 1.477(8)
C20 C22 1.554(10)
C21 H21A 0.9600
C21 H21B 0.9600
C21 H21C 0.9600
C22 H22A 0.9600
C22 H22B 0.9600
C22 H22C 0.9600
C23 H23A 0.9600
C23 H23B 0.9600
C23 H23C 0.9600
C24 C25 1.366(11)
C24 H24A 0.9600
C24 H24B 0.9600
C24 H24C 0.9600
C25 C26 1.317(11)
C25 H25 0.9800
C26 H26A 0.9600
C26 H26B 0.9600
C26 H26C 0.9600
C27 C28 1.476(9)
C27 H27A 0.9600
C27 H27B 0.9600
C27 H27C 0.9600
C28 C29 1.500(9)
C28 H28 0.9800
C29 H29A 0.9600
C29 H29B 0.9600
C29 H29C 0.9600
C30 C31 1.449(12)
C30 H30A 0.9600
C30 H30B 0.9600
C30 H30C 0.9600
C31 C32 1.320(10)
C31 H31 0.9800
C32 H32A 0.9600
C32 H32B 0.9600
C32 H32C 0.9600
